data_2022855
loop_
_publ_author_name
'N\"ather, Christian'
'Jess, Inke'

_publ_section_title
;
 Synthesis, crystal structure and thermal behavior of
 tetrakis(3-cyanopyridine N-oxide-\kO)bis(thiocyanato-\kN)cobalt(II),
 which shows strong pseudosymmetry
;
_journal_coeditor_code HB8070
_journal_issue 10
_journal_name_full 'Acta Crystallographica Section E Crystallographic Communications'
_journal_paper_doi 10.1107/S2056989023006862
_journal_volume 79
_journal_year 2023
_chemical_formula_iupac '[Co (N C S)2 (C6 H4 N2 O)4]'
_chemical_formula_moiety 'C26 H16 Co N10 O4 S2'
_chemical_formula_sum 'C26 H16 Co N10 O4 S2'
_chemical_formula_weight 655.54
_chemical_name_systematic
;
Tetrakis(3-cyanopyridine <i>N</i>-oxide-\k<i>O</i>)bis(thiocyanato-\k<i>N</i>)\
cobalt(II)
;
_space_group_crystal_system monoclinic
_space_group_IT_number 14
_space_group_name_Hall '-P 2yn'
_space_group_name_H-M_alt 'P 1 21/n 1'
_atom_sites_solution_hydrogens geom
_atom_sites_solution_primary dual
_audit_creation_method
;
Olex2 1.3-ac4
(compiled 2020.11.27 svn.r5f609507 for Rigaku Oxford Diffraction, GUI svn.r6214)
;
_cell_angle_alpha 90
_cell_angle_beta 96.1310(10)
_cell_angle_gamma 90
_cell_formula_units_Z 2
_cell_length_a 6.58990(10)
_cell_length_b 17.9658(2)
_cell_length_c 11.94440(10)
_cell_measurement_reflns_used 16616
_cell_measurement_temperature 100.00(10)
_cell_measurement_theta_max 76.2500
_cell_measurement_theta_min 4.4500
_cell_volume 1406.04(3)
_computing_cell_refinement
;
CrysAlisPro 1.171.42.40a (Rigaku OD, 2022)
;
_computing_data_collection
;
CrysAlisPro 1.171.42.40a (Rigaku OD, 2022)
;
_computing_data_reduction
;
CrysAlisPro 1.171.42.40a (Rigaku OD, 2022)
;
_computing_molecular_graphics
;
DIAMOND (Brandenburg & Putz, 1999)
;
_computing_publication_material
;
Publcif (Westrip, 2010)
;
_computing_structure_refinement
;
<i>SHELXL2016/6</i> (Sheldrick, 2015a)
;
_computing_structure_solution
;
<i>SHELXT2014/5</i> (Sheldrick, 2015b)
;
_diffrn_ambient_temperature 100.00(10)
_diffrn_detector 'Hybrid Pixel Array Detector'
_diffrn_detector_area_resol_mean 10.0000
_diffrn_measured_fraction_theta_full 1.000
_diffrn_measured_fraction_theta_max 0.990
_diffrn_measurement_device 'four-circle diffractometer'
_diffrn_measurement_device_type 'XtaLAB Synergy, Dualflex, HyPix'
_diffrn_measurement_method '\w scans'
_diffrn_radiation_monochromator mirror
_diffrn_radiation_probe x-ray
_diffrn_radiation_type 'Cu K\a'
_diffrn_radiation_wavelength 1.54184
_diffrn_reflns_av_R_equivalents 0.0282
_diffrn_reflns_av_unetI/netI 0.0121
_diffrn_reflns_limit_h_max 7
_diffrn_reflns_limit_h_min -8
_diffrn_reflns_limit_k_max 22
_diffrn_reflns_limit_k_min -22
_diffrn_reflns_limit_l_max 15
_diffrn_reflns_limit_l_min -13
_diffrn_reflns_number 23719
_diffrn_reflns_theta_full 67.684
_diffrn_reflns_theta_max 78.262
_diffrn_reflns_theta_min 4.463
_diffrn_source 'micro-focus sealed X-ray tube'
_exptl_absorpt_coefficient_mu 6.633
_exptl_absorpt_correction_T_max 1.00000
_exptl_absorpt_correction_T_min 0.57143
_exptl_absorpt_correction_type multi-scan
_exptl_absorpt_process_details
;
(CrysAlisPro; Rigaku OD, 2022)
;
_exptl_crystal_colour yellow
_exptl_crystal_density_diffrn 1.548
_exptl_crystal_description needle
_exptl_crystal_F_000 666
_exptl_crystal_size_max 0.28
_exptl_crystal_size_mid 0.03
_exptl_crystal_size_min 0.03
_refine_diff_density_max 0.242
_refine_diff_density_min -0.338
_refine_ls_extinction_coef 0.0007(2)
_refine_ls_extinction_expression Fc^*^=kFc[1+0.001xFc^2^\l^3^/sin(2\q)]^-1/4^
_refine_ls_extinction_method
;
<i>SHELXL2016/6</i> (Sheldrick, 2015a)
;
_refine_ls_goodness_of_fit_ref 1.113
_refine_ls_hydrogen_treatment constr
_refine_ls_matrix_type full
_refine_ls_number_parameters 197
_refine_ls_number_reflns 2990
_refine_ls_number_restraints 0
_refine_ls_restrained_S_all 1.113
_refine_ls_R_factor_all 0.0278
_refine_ls_R_factor_gt 0.0266
_refine_ls_shift/su_max 0.001
_refine_ls_shift/su_mean 0.000
_refine_ls_structure_factor_coef Fsqd
_refine_ls_weighting_details 'w=1/[\s^2^(Fo^2^)+(0.0511P)^2^+0.3714P] where P=(Fo^2^+2Fc^2^)/3'
_refine_ls_weighting_scheme calc
_refine_ls_wR_factor_gt 0.0819
_refine_ls_wR_factor_ref 0.0827
_reflns_number_gt 2829
_reflns_number_total 2990
_reflns_threshold_expression 'I > 2\s(I)'
_cod_data_source_file hb8070sup1.cif
_cod_data_source_block I
_cod_database_code 2022855
_shelx_space_group_comment
;
The symmetry employed for this shelxl refinement is uniquely defined
by the following loop, which should always be used as a source of
symmetry information in preference to the above space-group names.
They are only intended as comments.
;

loop_
_space_group_symop_operation_xyz
'x, y, z'
'-x+1/2, y+1/2, -z+1/2'
'-x, -y, -z'
'x-1/2, -y-1/2, z-1/2'

loop_
_atom_site_type_symbol
_atom_site_label
_atom_site_fract_x
_atom_site_fract_y
_atom_site_fract_z
_atom_site_U_iso_or_equiv
_atom_site_adp_type
_atom_site_calc_flag
_atom_site_occupancy
_atom_site_disorder_assembly
_atom_site_disorder_group
Co Co1 0.000000 0.500000 0.500000 0.01595(11) Uani d 1 . .
N N1 0.1137(2) 0.50708(6) 0.66710(11) 0.0204(3) Uani d 1 . .
C C1 0.1405(2) 0.50936(7) 0.76538(13) 0.0196(3) Uani d 1 . .
S S1 0.17656(6) 0.51232(2) 0.90206(3) 0.02903(12) Uani d 1 . .
O O11 0.22429(14) 0.57834(6) 0.46915(8) 0.0237(2) Uani d 1 . .
N N11 0.23654(17) 0.60259(6) 0.36497(9) 0.0198(2) Uani d 1 . .
C C11 0.0786(2) 0.64024(8) 0.31076(11) 0.0208(3) Uani d 1 . .
H H11 -0.037683 0.652022 0.348001 0.025 Uiso calc 1 . .
C C12 0.0881(2) 0.66154(8) 0.19988(11) 0.0214(3) Uani d 1 . .
C C13 0.2587(2) 0.64494(8) 0.14458(12) 0.0246(3) Uani d 1 . .
H H13 0.264095 0.658366 0.068026 0.030 Uiso calc 1 . .
C C14 0.4198(2) 0.60828(9) 0.20484(13) 0.0270(3) Uani d 1 . .
H H14 0.539395 0.597242 0.170098 0.032 Uiso calc 1 . .
C C15 0.4073(2) 0.58770(8) 0.31525(12) 0.0242(3) Uani d 1 . .
H H15 0.518894 0.563014 0.356478 0.029 Uiso calc 1 . .
C C16 -0.0832(2) 0.70028(8) 0.14185(12) 0.0246(3) Uani d 1 . .
N N12 -0.2185(2) 0.73137(8) 0.09481(11) 0.0324(3) Uani d 1 . .
O O21 0.20988(14) 0.41291(6) 0.49113(8) 0.0221(2) Uani d 1 . .
C C21 0.0785(2) 0.34632(7) 0.33413(12) 0.0206(3) Uani d 1 . .
H H21 -0.041400 0.335659 0.368791 0.025 Uiso calc 1 . .
C C22 0.0971(2) 0.32231(8) 0.22576(12) 0.0218(3) Uani d 1 . .
C C23 0.2739(2) 0.33654(8) 0.17478(12) 0.0263(3) Uani d 1 . .
H H23 0.286155 0.320817 0.099860 0.032 Uiso calc 1 . .
C C24 0.4310(2) 0.37428(9) 0.23672(13) 0.0279(3) Uani d 1 . .
H H24 0.554515 0.383844 0.204898 0.034 Uiso calc 1 . .
C C25 0.4087(2) 0.39810(8) 0.34478(12) 0.0239(3) Uani d 1 . .
H H25 0.517252 0.423673 0.387264 0.029 Uiso calc 1 . .
C C26 -0.0726(2) 0.28445(8) 0.16431(12) 0.0247(3) Uani d 1 . .
N N22 -0.2080(2) 0.25501(8) 0.11394(12) 0.0323(3) Uani d 1 . .
N N21 0.23268(17) 0.38504(6) 0.39006(9) 0.0190(2) Uani d 1 . .

loop_
_atom_site_aniso_label
_atom_site_aniso_U_11
_atom_site_aniso_U_22
_atom_site_aniso_U_33
_atom_site_aniso_U_12
_atom_site_aniso_U_13
_atom_site_aniso_U_23
Co1 0.01140(17) 0.02239(17) 0.01407(18) 0.00014(9) 0.00137(12) -0.00016(10)
N1 0.0170(6) 0.0261(6) 0.0178(6) 0.0005(4) 0.0010(5) -0.0008(4)
C1 0.0135(6) 0.0248(6) 0.0207(7) -0.0004(4) 0.0032(5) -0.0009(5)
S1 0.0330(2) 0.0394(2) 0.01490(19) -0.00001(15) 0.00368(14) -0.00104(13)
O11 0.0188(4) 0.0343(5) 0.0174(5) -0.0063(4) -0.0012(3) 0.0061(4)
N11 0.0162(5) 0.0236(5) 0.0193(5) -0.0040(4) 0.0009(4) 0.0026(4)
C11 0.0167(6) 0.0240(6) 0.0216(6) -0.0005(5) 0.0014(5) 0.0002(5)
C12 0.0208(6) 0.0205(6) 0.0230(7) -0.0007(5) 0.0016(5) 0.0004(5)
C13 0.0256(7) 0.0284(7) 0.0203(6) -0.0024(5) 0.0044(5) 0.0011(5)
C14 0.0192(6) 0.0348(8) 0.0279(7) 0.0011(5) 0.0057(5) 0.0002(6)
C15 0.0172(6) 0.0279(7) 0.0275(7) -0.0008(5) 0.0018(5) 0.0021(5)
C16 0.0276(7) 0.0264(7) 0.0202(6) 0.0020(5) 0.0038(5) 0.0001(5)
N12 0.0348(7) 0.0369(7) 0.0250(6) 0.0122(6) 0.0009(5) 0.0006(5)
O21 0.0200(5) 0.0295(5) 0.0165(4) 0.0058(4) 0.0000(3) -0.0042(4)
C21 0.0165(6) 0.0222(6) 0.0230(6) -0.0001(5) 0.0022(5) 0.0011(5)
C22 0.0214(6) 0.0209(6) 0.0227(6) 0.0009(5) 0.0003(5) -0.0010(5)
C23 0.0239(7) 0.0324(7) 0.0232(7) 0.0005(6) 0.0053(5) -0.0035(6)
C24 0.0197(6) 0.0380(8) 0.0268(7) -0.0013(6) 0.0057(5) -0.0031(6)
C25 0.0158(6) 0.0294(7) 0.0261(7) -0.0005(5) 0.0010(5) -0.0022(5)
C26 0.0273(7) 0.0244(7) 0.0226(7) -0.0020(5) 0.0030(5) -0.0002(5)
N22 0.0343(7) 0.0333(7) 0.0286(6) -0.0102(6) 0.0001(5) -0.0022(5)
N21 0.0168(5) 0.0219(5) 0.0181(5) 0.0034(4) 0.0010(4) -0.0020(4)

loop_
_atom_type_symbol
_atom_type_description
_atom_type_scat_dispersion_real
_atom_type_scat_dispersion_imag
_atom_type_scat_source
C C 0.0181 0.0091 'International Tables Vol C Tables 4.2.6.8 and 6.1.1.4'
H H 0.0000 0.0000 'International Tables Vol C Tables 4.2.6.8 and 6.1.1.4'
Co Co -2.3653 3.6143 'International Tables Vol C Tables 4.2.6.8 and 6.1.1.4'
N N 0.0311 0.0180 'International Tables Vol C Tables 4.2.6.8 and 6.1.1.4'
O O 0.0492 0.0322 'International Tables Vol C Tables 4.2.6.8 and 6.1.1.4'
S S 0.3331 0.5567 'International Tables Vol C Tables 4.2.6.8 and 6.1.1.4'

loop_
_geom_angle_atom_site_label_1
_geom_angle_atom_site_label_2
_geom_angle_atom_site_label_3
_geom_angle_site_symmetry_1
_geom_angle_site_symmetry_3
_geom_angle
_geom_angle_publ_flag
N1 Co1 N1 3_566 . 180.0 n
N1 Co1 O11 3_566 3_566 86.48(4) ?
N1 Co1 O11 3_566 . 93.52(4) y
N1 Co1 O11 . . 86.48(4) y
N1 Co1 O11 . 3_566 93.52(4) ?
N1 Co1 O21 3_566 3_566 85.49(4) ?
N1 Co1 O21 . . 85.49(4) y
N1 Co1 O21 3_566 . 94.51(4) ?
N1 Co1 O21 . 3_566 94.51(4) y
O11 Co1 O11 3_566 . 180.00(3) n
O21 Co1 O11 . . 90.62(4) y
O21 Co1 O11 . 3_566 89.38(4) y
O21 Co1 O11 3_566 3_566 90.62(4) ?
O21 Co1 O11 3_566 . 89.38(4) ?
O21 Co1 O21 3_566 . 180.0 n
C1 N1 Co1 . . 167.31(12) ?
N1 C1 S1 . . 179.70(15) ?
N11 O11 Co1 . . 119.86(7) ?
O11 N11 C11 . . 119.56(11) ?
O11 N11 C15 . . 118.84(11) ?
C11 N11 C15 . . 121.60(12) ?
N11 C11 H11 . . 120.5 ?
N11 C11 C12 . . 119.07(12) ?
C12 C11 H11 . . 120.5 ?
C11 C12 C13 . . 120.94(13) ?
C11 C12 C16 . . 118.69(12) ?
C13 C12 C16 . . 120.36(12) ?
C12 C13 H13 . . 121.1 ?
C14 C13 C12 . . 117.87(13) ?
C14 C13 H13 . . 121.1 ?
C13 C14 H14 . . 119.9 ?
C15 C14 C13 . . 120.24(13) ?
C15 C14 H14 . . 119.9 ?
N11 C15 C14 . . 120.21(13) ?
N11 C15 H15 . . 119.9 ?
C14 C15 H15 . . 119.9 ?
N12 C16 C12 . . 179.29(17) ?
N21 O21 Co1 . . 117.74(7) ?
C22 C21 H21 . . 120.4 ?
N21 C21 H21 . . 120.4 ?
N21 C21 C22 . . 119.20(12) ?
C21 C22 C23 . . 120.87(13) ?
C21 C22 C26 . . 118.88(13) ?
C23 C22 C26 . . 120.21(13) ?
C22 C23 H23 . . 121.0 ?
C24 C23 C22 . . 117.94(13) ?
C24 C23 H23 . . 121.0 ?
C23 C24 H24 . . 119.9 ?
C25 C24 C23 . . 120.19(13) ?
C25 C24 H24 . . 119.9 ?
C24 C25 H25 . . 120.0 ?
N21 C25 C24 . . 120.07(13) ?
N21 C25 H25 . . 120.0 ?
N22 C26 C22 . . 178.95(16) ?
O21 N21 C21 . . 119.46(11) ?
O21 N21 C25 . . 118.86(11) ?
C21 N21 C25 . . 121.66(12) ?

loop_
_geom_bond_atom_site_label_1
_geom_bond_atom_site_label_2
_geom_bond_site_symmetry_2
_geom_bond_distance
_geom_bond_publ_flag
Co1 N1 3_566 2.0596(13) ?
Co1 N1 . 2.0596(13) y
Co1 O11 . 2.1019(10) y
Co1 O11 3_566 2.1019(10) ?
Co1 O21 3_566 2.0985(9) ?
Co1 O21 . 2.0985(9) y
N1 C1 . 1.169(2) ?
C1 S1 . 1.6254(16) ?
O11 N11 . 1.3290(14) ?
N11 C11 . 1.3478(17) ?
N11 C15 . 1.3540(18) ?
C11 H11 . 0.9500 ?
C11 C12 . 1.3864(18) ?
C12 C13 . 1.3956(19) ?
C12 C16 . 1.4398(19) ?
C13 H13 . 0.9500 ?
C13 C14 . 1.384(2) ?
C14 H14 . 0.9500 ?
C14 C15 . 1.381(2) ?
C15 H15 . 0.9500 ?
C16 N12 . 1.147(2) ?
O21 N21 . 1.3302(14) ?
C21 H21 . 0.9500 ?
C21 C22 . 1.382(2) ?
C21 N21 . 1.3480(17) ?
C22 C23 . 1.395(2) ?
C22 C26 . 1.4410(19) ?
C23 H23 . 0.9500 ?
C23 C24 . 1.384(2) ?
C24 H24 . 0.9500 ?
C24 C25 . 1.382(2) ?
C25 H25 . 0.9500 ?
C25 N21 . 1.3519(18) ?
C26 N22 . 1.150(2) ?

loop_
_geom_hbond_atom_site_label_D
_geom_hbond_atom_site_label_H
_geom_hbond_atom_site_label_A
_geom_hbond_site_symmetry_A
_geom_hbond_distance_DH
_geom_hbond_distance_HA
_geom_hbond_distance_DA
_geom_hbond_angle_DHA
C11 H11 O21 3_566 0.95 2.61 3.3295(17) 133
C11 H11 N22 2_455 0.95 2.57 3.3902(19) 145
C14 H14 S1 3_666 0.95 2.91 3.7585(15) 149
C15 H15 O21 3_666 0.95 2.45 3.2351(16) 140
C21 H21 N12 2_445 0.95 2.52 3.3233(19) 142
C24 H24 S1 3_666 0.95 2.96 3.8082(15) 150
C25 H25 O11 3_666 0.95 2.28 3.1335(16) 148

_cod_database_fobs_code 2022855
